data_2202356
loop_
_publ_author_name
'Sun, Qiaozhen'
'Zhang, Hanhui'
'Huang, Changcang'
'Sun, Qiaohong'
'Sun, Ruiqing'
'Wang, Yongjing'

_publ_section_title
;
 Bis(ethylenediammonium)
 di-\m~5~-hydrogenphosphato-penta-\m~2~-oxo-decaoxopentamolybdenum
;
_journal_issue 9
_journal_name_full 'Acta Crystallographica Section E'
_journal_page_first m729
_journal_page_last m730
_journal_paper_doi 10.1107/S1600536803017859
_journal_volume 59
_journal_year 2003
_chemical_formula_iupac '(C2 H10 N2)2 [Mo5 O15 (H P O4)2]'
_chemical_formula_moiety 'H2 Mo5 O23 P2, 2(C2 H10 N2)'
_chemical_formula_sum 'C4 H22 Mo5 N4 O23 P2'
_chemical_formula_weight 1035.90
_chemical_name_systematic
;
Bis(ethylenediammonium)
di-\m~5~-hydrogenphosphato-penta-\m~2~-oxo-decaoxopentamolybdenum
;
_space_group_IT_number 15
_symmetry_cell_setting monoclinic
_symmetry_space_group_name_Hall '-C 2yc'
_symmetry_space_group_name_H-M 'C 1 2/c 1'
_atom_sites_solution_hydrogens geom
_atom_sites_solution_primary direct
_atom_sites_solution_secondary difmap
_audit_creation_method SHELXL-97
_cell_angle_alpha 90.00
_cell_angle_beta 97.1240(16)
_cell_angle_gamma 90.00
_cell_formula_units_Z 4
_cell_length_a 17.6993(10)
_cell_length_b 10.0639(8)
_cell_length_c 13.7659(10)
_cell_measurement_reflns_used 25
_cell_measurement_temperature 298(2)
_cell_measurement_theta_max 18
_cell_measurement_theta_min 12
_cell_volume 2433.1(3)
_computing_cell_refinement TEXRAY
_computing_data_collection 'TEXRAY (Molecular Structure Corporation, 1999)'
_computing_data_reduction 'TEXSAN (Molecular Structure Corporation, 1999)'
_computing_molecular_graphics 'ORTEX (McArdle, 1995)'
_computing_publication_material SHELXL97
_computing_structure_refinement 'SHELXL97 (Sheldrick, 1997)'
_computing_structure_solution 'SHELXS97 (Sheldrick, 1997)'
_diffrn_ambient_temperature 298(2)
_diffrn_detector_area_resol_mean none
_diffrn_measured_fraction_theta_full 0.999
_diffrn_measured_fraction_theta_max 0.999
_diffrn_measurement_device_type 'Rigaku Weissenberg IP'
_diffrn_measurement_method 'scintillation counter'
_diffrn_radiation_monochromator graphite
_diffrn_radiation_source 'rotor target'
_diffrn_radiation_type MoK\a
_diffrn_radiation_wavelength 0.71069
_diffrn_reflns_av_R_equivalents 0.0000
_diffrn_reflns_av_sigmaI/netI 0.0474
_diffrn_reflns_limit_h_max 22
_diffrn_reflns_limit_h_min 0
_diffrn_reflns_limit_k_max 13
_diffrn_reflns_limit_k_min 0
_diffrn_reflns_limit_l_max 17
_diffrn_reflns_limit_l_min -17
_diffrn_reflns_number 2782
_diffrn_reflns_theta_full 27.48
_diffrn_reflns_theta_max 27.48
_diffrn_reflns_theta_min 2.32
_diffrn_standards_decay_% none
_diffrn_standards_interval_count none
_diffrn_standards_interval_time none
_diffrn_standards_number none
_exptl_absorpt_coefficient_mu 2.746
_exptl_absorpt_correction_type none
_exptl_crystal_colour Green
_exptl_crystal_density_diffrn 2.828
_exptl_crystal_density_method 'not measured'
_exptl_crystal_description Block
_exptl_crystal_F_000 1992
_exptl_crystal_size_max 0.18
_exptl_crystal_size_mid 0.16
_exptl_crystal_size_min 0.16
_refine_diff_density_max 1.329
_refine_diff_density_min -0.933
_refine_ls_extinction_method none
_refine_ls_goodness_of_fit_ref 0.996
_refine_ls_hydrogen_treatment constr
_refine_ls_matrix_type full
_refine_ls_number_parameters 173
_refine_ls_number_reflns 2782
_refine_ls_number_restraints 0
_refine_ls_restrained_S_all 0.996
_refine_ls_R_factor_all 0.0339
_refine_ls_R_factor_gt 0.0216
_refine_ls_shift/su_max 0.001
_refine_ls_shift/su_mean 0.000
_refine_ls_structure_factor_coef Fsqd
_refine_ls_weighting_details 'calc w = 1/[\s^2^(Fo^2^)+(0.0136P)^2^] where P = (Fo^2^+2Fc^2^)/3'
_refine_ls_weighting_scheme calc
_refine_ls_wR_factor_gt 0.0436
_refine_ls_wR_factor_ref 0.0447
_reflns_number_gt 2245
_reflns_number_total 2782
_reflns_threshold_expression I>2\s(I)
_cod_data_source_file bt6326.cif
_cod_data_source_block I
_cod_depositor_comments
;
The following automatic conversions were performed:
'_symmetry_cell_setting' value 'Monoclinic' changed to 'monoclinic'
according to '/home/saulius/struct/CIF-dictionaries/cif_core.dic'
dictionary named 'cif_core.dic' version 2.4.1 from 2010-06-29.

Automatic conversion script
Id: cif_fix_enum 1527 2010-12-29 10:47:43Z saulius 

The following automatic conversions were performed:

'_symmetry_cell_setting' value 'Monoclinic' changed to 'monoclinic'
according to /home/saulius/struct/CIF-dictionaries/cif_core.dic
dictionary named 'cif_core.dic' version 2.4.1 from 2010-06-29.

Automatic conversion script
Id: cif_fix_values 1715 2011-07-08 13:25:40Z adriana 
;
_cod_original_sg_symbol_H-M 'C 2/c'
_cod_database_code 2202356
_cod_database_fobs_code 2202356

loop_
_symmetry_equiv_pos_as_xyz
'x, y, z'
'-x, y, -z+1/2'
'x+1/2, y+1/2, z'
'-x+1/2, y+1/2, -z+1/2'
'-x, -y, -z'
'x, -y, z-1/2'
'-x+1/2, -y+1/2, -z'
'x+1/2, -y+1/2, z-1/2'

loop_
_atom_site_label
_atom_site_fract_x
_atom_site_fract_y
_atom_site_fract_z
_atom_site_U_iso_or_equiv
_atom_site_adp_type
_atom_site_calc_flag
_atom_site_refinement_flags
_atom_site_occupancy
_atom_site_disorder_assembly
_atom_site_disorder_group
_atom_site_type_symbol
Mo1 0.604678(15) 0.60309(3) 0.25831(2) 0.01638(7) Uani d . 1 . . Mo
Mo2 0.656380(14) 0.28068(3) 0.292770(19) 0.01433(7) Uani d . 1 . . Mo
Mo3 0.5000 0.08409(4) 0.2500 0.01370(9) Uani d S 1 . . Mo
P 0.49249(4) 0.37135(8) 0.38568(5) 0.01354(17) Uani d . 1 . . P
O1 0.63699(12) 0.7162(2) 0.18155(17) 0.0260(6) Uani d . 1 . . O
O2 0.5000 0.6450(3) 0.2500 0.0199(7) Uani d S 1 . . O
O3 0.63934(12) 0.6600(2) 0.37244(17) 0.0255(5) Uani d . 1 . . O
O4 0.56630(11) 0.4097(2) 0.34348(15) 0.0174(5) Uani d . 1 . . O
O5 0.67249(11) 0.4550(2) 0.24293(15) 0.0186(5) Uani d . 1 . . O
O6 0.71425(12) 0.2853(2) 0.40266(15) 0.0222(5) Uani d . 1 . . O
O7 0.70707(12) 0.1923(2) 0.21807(16) 0.0238(5) Uani d . 1 . . O
O8 0.58954(11) 0.1411(2) 0.33264(14) 0.0158(5) Uani d . 1 . . O
O9 0.53646(13) -0.0192(2) 0.16950(16) 0.0252(5) Uani d . 1 . . O
O10 0.44836(11) 0.2627(2) 0.32533(14) 0.0147(5) Uani d . 1 . . O
O11 0.44434(11) 0.4951(2) 0.39108(14) 0.0172(5) Uani d . 1 . . O
O12 0.51380(12) 0.3082(2) 0.48880(15) 0.0233(5) Uani d . 1 . . O
H12A 0.5273 0.3667 0.5286 0.035 Uiso calc R 1 . . H
C1 0.7180(2) -0.0635(4) 0.4294(3) 0.0333(9) Uani d . 1 . . C
H1A 0.7245 -0.1553 0.4107 0.040 Uiso calc R 1 . . H
H1B 0.6943 -0.0162 0.3722 0.040 Uiso calc R 1 . . H
C2 0.6654(2) -0.0582(4) 0.5094(3) 0.0342(9) Uani d . 1 . . C
H2A 0.6222 -0.1159 0.4907 0.041 Uiso calc R 1 . . H
H2B 0.6926 -0.0929 0.5695 0.041 Uiso calc R 1 . . H
N1 0.79285(18) -0.0052(4) 0.4604(2) 0.0427(9) Uani d . 1 . . N
H1C 0.8212 -0.0098 0.4114 0.064 Uiso calc R 1 . . H
H1D 0.8156 -0.0499 0.5117 0.064 Uiso calc R 1 . . H
H1E 0.7873 0.0794 0.4769 0.064 Uiso calc R 1 . . H
N2 0.63682(15) 0.0770(3) 0.52881(19) 0.0243(7) Uani d . 1 . . N
H2C 0.6070 0.0727 0.5763 0.036 Uiso calc R 1 . . H
H2D 0.6103 0.1087 0.4746 0.036 Uiso calc R 1 . . H
H2E 0.6761 0.1305 0.5472 0.036 Uiso calc R 1 . . H

loop_
_atom_site_aniso_label
_atom_site_aniso_U_11
_atom_site_aniso_U_22
_atom_site_aniso_U_33
_atom_site_aniso_U_12
_atom_site_aniso_U_13
_atom_site_aniso_U_23
Mo1 0.01366(13) 0.01593(15) 0.01940(14) -0.00173(11) 0.00147(11) 0.00100(12)
Mo2 0.01195(12) 0.01675(15) 0.01407(12) 0.00117(11) 0.00072(10) 0.00027(12)
Mo3 0.01389(18) 0.0137(2) 0.01372(17) 0.000 0.00248(14) 0.000
P 0.0132(4) 0.0161(4) 0.0113(4) 0.0000(3) 0.0015(3) -0.0024(3)
O1 0.0215(11) 0.0243(15) 0.0323(13) -0.0034(11) 0.0042(10) 0.0075(12)
O2 0.0177(15) 0.0176(18) 0.0246(16) 0.000 0.0035(14) 0.000
O3 0.0230(12) 0.0242(14) 0.0288(12) -0.0042(11) 0.0006(10) -0.0051(11)
O4 0.0143(10) 0.0170(12) 0.0217(11) -0.0009(10) 0.0050(9) -0.0015(10)
O5 0.0144(10) 0.0222(14) 0.0201(11) -0.0028(10) 0.0053(9) 0.0019(10)
O6 0.0190(10) 0.0261(14) 0.0200(11) 0.0004(11) -0.0030(9) 0.0010(11)
O7 0.0178(10) 0.0307(15) 0.0234(11) 0.0036(11) 0.0045(9) -0.0052(11)
O8 0.0132(10) 0.0197(13) 0.0137(10) 0.0018(9) -0.0014(9) 0.0029(9)
O9 0.0300(12) 0.0206(13) 0.0265(13) 0.0044(11) 0.0097(11) -0.0053(11)
O10 0.0142(10) 0.0155(12) 0.0144(10) 0.0001(9) 0.0020(9) -0.0031(9)
O11 0.0154(10) 0.0192(13) 0.0170(10) 0.0026(9) 0.0022(8) -0.0040(10)
O12 0.0344(13) 0.0220(14) 0.0122(10) 0.0002(11) -0.0022(10) -0.0022(10)
C1 0.034(2) 0.025(2) 0.043(2) 0.0092(18) 0.0126(18) 0.0041(18)
C2 0.034(2) 0.027(2) 0.044(2) 0.0034(18) 0.0149(18) 0.0140(19)
N1 0.046(2) 0.042(2) 0.043(2) 0.0003(18) 0.0203(17) -0.0031(18)
N2 0.0236(14) 0.0327(19) 0.0176(13) -0.0002(14) 0.0063(12) 0.0021(13)

loop_
_atom_type_symbol
_atom_type_description
_atom_type_scat_dispersion_real
_atom_type_scat_dispersion_imag
_atom_type_scat_source
O O 0.0106 0.0060 'International Tables Vol C Tables 4.2.6.8 and 6.1.1.4'
Mo Mo -1.6832 0.6857 'International Tables Vol C Tables 4.2.6.8 and 6.1.1.4'
P P 0.1023 0.0942 'International Tables Vol C Tables 4.2.6.8 and 6.1.1.4'
C C 0.0033 0.0016 'International Tables Vol C Tables 4.2.6.8 and 6.1.1.4'
N N 0.0061 0.0033 'International Tables Vol C Tables 4.2.6.8 and 6.1.1.4'
H H 0.0000 0.0000 'International Tables Vol C Tables 4.2.6.8 and 6.1.1.4'

loop_
_geom_angle_atom_site_label_1
_geom_angle_atom_site_label_2
_geom_angle_atom_site_label_3
_geom_angle_site_symmetry_1
_geom_angle_site_symmetry_3
_geom_angle
O1 Mo1 O3 . . 103.68(12)
O1 Mo1 O2 . . 102.47(10)
O3 Mo1 O2 . . 102.57(9)
O1 Mo1 O5 . . 100.72(10)
O3 Mo1 O5 . . 101.59(10)
O2 Mo1 O5 . . 141.21(12)
O1 Mo1 O11 . 2_655 83.33(9)
O3 Mo1 O11 . 2_655 172.36(10)
O2 Mo1 O11 . 2_655 78.53(7)
O5 Mo1 O11 . 2_655 73.78(8)
O1 Mo1 O4 . . 168.22(10)
O3 Mo1 O4 . . 85.09(10)
O2 Mo1 O4 . . 82.90(10)
O5 Mo1 O4 . . 69.44(8)
O11 Mo1 O4 2_655 . 87.55(7)
O7 Mo2 O6 . . 104.20(10)
O7 Mo2 O5 . . 98.58(10)
O6 Mo2 O5 . . 101.02(10)
O7 Mo2 O8 . . 100.21(10)
O6 Mo2 O8 . . 95.03(9)
O5 Mo2 O8 . . 151.42(9)
O7 Mo2 O4 . . 160.90(9)
O6 Mo2 O4 . . 94.56(9)
O5 Mo2 O4 . . 73.96(8)
O8 Mo2 O4 . . 81.37(8)
O7 Mo2 O10 . 2_655 88.35(9)
O6 Mo2 O10 . 2_655 163.22(9)
O5 Mo2 O10 . 2_655 87.81(8)
O8 Mo2 O10 . 2_655 71.46(8)
O4 Mo2 O10 . 2_655 74.01(7)
O9 Mo3 O9 2_655 . 104.79(16)
O9 Mo3 O8 2_655 . 98.54(10)
O9 Mo3 O8 . . 102.50(10)
O9 Mo3 O8 2_655 2_655 102.50(10)
O9 Mo3 O8 . 2_655 98.54(10)
O8 Mo3 O8 . 2_655 145.22(14)
O9 Mo3 O10 2_655 . 88.86(10)
O9 Mo3 O10 . . 165.02(10)
O8 Mo3 O10 . . 81.11(8)
O8 Mo3 O10 2_655 . 72.01(8)
O9 Mo3 O10 2_655 2_655 165.02(10)
O9 Mo3 O10 . 2_655 88.86(10)
O8 Mo3 O10 . 2_655 72.01(8)
O8 Mo3 O10 2_655 2_655 81.11(8)
O10 Mo3 O10 . 2_655 78.34(10)
O11 P O10 . . 111.21(12)
O11 P O4 . . 108.67(13)
O10 P O4 . . 111.95(11)
O11 P O12 . . 111.38(12)
O10 P O12 . . 104.65(12)
O4 P O12 . . 108.93(12)
Mo1 O2 Mo1 2_655 . 154.20(19)
P O4 Mo2 . . 129.97(13)
P O4 Mo1 . . 133.41(13)
Mo2 O4 Mo1 . . 93.56(7)
Mo2 O5 Mo1 . . 122.81(10)
Mo3 O8 Mo2 . . 122.09(10)
P O10 Mo2 . 2_655 129.54(13)
P O10 Mo3 . . 126.48(11)
Mo2 O10 Mo3 2_655 . 94.13(7)
P O11 Mo1 . 2_655 118.51(11)
P O12 H12A . . 109.5
N1 C1 C2 . . 112.7(3)
N1 C1 H1A . . 109.0
C2 C1 H1A . . 109.0
N1 C1 H1B . . 109.0
C2 C1 H1B . . 109.0
H1A C1 H1B . . 107.8
N2 C2 C1 . . 114.4(3)
N2 C2 H2A . . 108.7
C1 C2 H2A . . 108.7
N2 C2 H2B . . 108.7
C1 C2 H2B . . 108.7
H2A C2 H2B . . 107.6
C1 N1 H1C . . 109.5
C1 N1 H1D . . 109.5
H1C N1 H1D . . 109.5
C1 N1 H1E . . 109.5
H1C N1 H1E . . 109.5
H1D N1 H1E . . 109.5
C2 N2 H2C . . 109.5
C2 N2 H2D . . 109.5
H2C N2 H2D . . 109.5
C2 N2 H2E . . 109.5
H2C N2 H2E . . 109.5
H2D N2 H2E . . 109.5

loop_
_geom_bond_atom_site_label_1
_geom_bond_atom_site_label_2
_geom_bond_site_symmetry_2
_geom_bond_distance
_geom_bond_publ_flag
Mo1 O1 . 1.699(2) ?
Mo1 O3 . 1.713(2) ?
Mo1 O2 . 1.8898(8) ?
Mo1 O5 . 1.942(2) ?
Mo1 O11 2_655 2.392(2) ?
Mo1 O4 . 2.413(2) ?
Mo2 O7 . 1.698(2) ?
Mo2 O6 . 1.719(2) ?
Mo2 O5 . 1.918(2) ?
Mo2 O8 . 1.958(2) ?
Mo2 O4 . 2.234(2) ?
Mo2 O10 2_655 2.3162(19) ?
Mo3 O9 2_655 1.704(2) ?
Mo3 O9 . 1.704(2) ?
Mo3 O8 . 1.920(2) ?
Mo3 O8 2_655 1.9204(19) ?
Mo3 O10 . 2.319(2) ?
Mo3 O10 2_655 2.319(2) ?
P O11 . 1.516(2) ?
P O10 . 1.528(2) ?
P O4 . 1.543(2) ?
P O12 . 1.559(2) ?
O2 Mo1 2_655 1.8898(8) ?
O10 Mo2 2_655 2.3162(19) ?
O11 Mo1 2_655 2.392(2) ?
O12 H12A . 0.8200 ?
C1 N1 . 1.462(5) ?
C1 C2 . 1.529(5) ?
C1 H1A . 0.9700 ?
C1 H1B . 0.9700 ?
C2 N2 . 1.488(4) ?
C2 H2A . 0.9700 ?
C2 H2B . 0.9700 ?
N1 H1C . 0.8900 ?
N1 H1D . 0.8900 ?
N1 H1E . 0.8900 ?
N2 H2C . 0.8900 ?
N2 H2D . 0.8900 ?
N2 H2E . 0.8900 ?
